data_4082514
loop_
_publ_author_name
'Oliva-Madrid, Mar\'ia-Jos\'e'
'Garc\?\'ia-L\'opez, Jos\'e-Antonio'
'Saura-Llamas, Isabel'
'Bautista, Delia'
'Vicente, Jos\'e'

_publ_section_title
;
 Reactivity of Eight-Membered Palladacycles Arising from Monoinsertion of
 Alkynes into the Pd--C bond of Ortho-Palladated Phenethylamines toward
 Unsaturated Molecules. Synthesis of Dihydro-3-Benzazocinones, N7-amino
 Acids, N7-amino Esters, and 3-Benzazepines
;
_journal_issue 1
_journal_name_full Organometallics
_journal_page_first 19
_journal_paper_doi 10.1021/om4010059
_journal_volume 33
_journal_year 2014
_chemical_formula_sum 'C47 H53 Br Cl3 N3 O3 Pd'
_chemical_formula_weight 1000.58
_chemical_name_systematic
; 
 ? 
;
_space_group_IT_number 61
_symmetry_cell_setting orthorhombic
_symmetry_space_group_name_Hall '-P 2ac 2ab'
_symmetry_space_group_name_H-M 'P b c a'
_atom_sites_solution_hydrogens geom
_atom_sites_solution_primary direct
_atom_sites_solution_secondary difmap
_audit_creation_method SHELXL-97
_cell_angle_alpha 90.00
_cell_angle_beta 90.00
_cell_angle_gamma 90.00
_cell_formula_units_Z 8
_cell_length_a 27.304(3)
_cell_length_b 11.2118(11)
_cell_length_c 31.402(3)
_cell_measurement_reflns_used 6725
_cell_measurement_temperature 100(2)
_cell_measurement_theta_max 27.02
_cell_measurement_theta_min 2.35
_cell_volume 9613.0(17)
_computing_cell_refinement 'Bruker SAINT'
_computing_data_collection 'Bruker SMART'
_computing_data_reduction 'Bruker SAINT'
_computing_molecular_graphics 'Bruker SHELXTL'
_computing_publication_material 'Bruker SHELXTL'
_computing_structure_refinement 'SHELXL-97 (Sheldrick, 1997)'
_computing_structure_solution 'SHELXS-97 (Sheldrick, 1990)'
_diffrn_ambient_temperature 100(2)
_diffrn_detector_area_resol_mean 8.26
_diffrn_measured_fraction_theta_full 1.000
_diffrn_measured_fraction_theta_max 0.966
_diffrn_measurement_device_type 'Bruker SMART APEX CCD'
_diffrn_measurement_method \w-scan
_diffrn_radiation_monochromator graphite
_diffrn_radiation_source 'fine-focus sealed tube'
_diffrn_radiation_type MoK\a
_diffrn_radiation_wavelength 0.71073
_diffrn_reflns_av_R_equivalents 0.0544
_diffrn_reflns_av_sigmaI/netI 0.0334
_diffrn_reflns_limit_h_max 36
_diffrn_reflns_limit_h_min -35
_diffrn_reflns_limit_k_max 15
_diffrn_reflns_limit_k_min -14
_diffrn_reflns_limit_l_max 40
_diffrn_reflns_limit_l_min -42
_diffrn_reflns_number 113136
_diffrn_reflns_theta_full 26.00
_diffrn_reflns_theta_max 28.73
_diffrn_reflns_theta_min 1.98
_exptl_absorpt_coefficient_mu 1.425
_exptl_absorpt_correction_T_max 0.8476
_exptl_absorpt_correction_T_min 0.7223
_exptl_absorpt_correction_type multi-scan
_exptl_absorpt_process_details SADABS
_exptl_crystal_colour colourless
_exptl_crystal_density_diffrn 1.383
_exptl_crystal_density_method 'not measured'
_exptl_crystal_description prism
_exptl_crystal_F_000 4096
_exptl_crystal_size_max 0.31
_exptl_crystal_size_mid 0.24
_exptl_crystal_size_min 0.12
_platon_squeeze_details
;
;
_refine_diff_density_max 0.717
_refine_diff_density_min -0.624
_refine_diff_density_rms 0.082
_refine_ls_extinction_method none
_refine_ls_goodness_of_fit_ref 1.128
_refine_ls_hydrogen_treatment 'NH2 free with SADI, rigid methyls, others riding'
_refine_ls_matrix_type full
_refine_ls_number_parameters 539
_refine_ls_number_reflns 12032
_refine_ls_number_restraints 9
_refine_ls_restrained_S_all 1.127
_refine_ls_R_factor_all 0.0556
_refine_ls_R_factor_gt 0.0421
_refine_ls_shift/su_max 0.001
_refine_ls_shift/su_mean 0.000
_refine_ls_structure_factor_coef Fsqd
_refine_ls_weighting_details 'calc w=1/[\s^2^(Fo^2^)+(0.0345P)^2^+10.3066P] where P=(Fo^2^+2Fc^2^)/3'
_refine_ls_weighting_scheme calc
_refine_ls_wR_factor_gt 0.0868
_refine_ls_wR_factor_ref 0.0911
_reflns_number_gt 10253
_reflns_number_total 12032
_reflns_threshold_expression >2sigma(I)
_cod_data_source_file om4010059_si_002.cif
_cod_data_source_block jod101ssq
_cod_original_cell_volume 9613.2(16)
_cod_original_sg_symbol_H-M 'P bca'
_cod_database_code 4082514

loop_
_symmetry_equiv_pos_as_xyz
'x, y, z'
'-x+1/2, -y, z+1/2'
'-x, y+1/2, -z+1/2'
'x+1/2, -y+1/2, -z'
'-x, -y, -z'
'x-1/2, y, -z-1/2'
'x, -y-1/2, z-1/2'
'-x-1/2, y-1/2, z'

loop_
_atom_site_label
_atom_site_type_symbol
_atom_site_fract_x
_atom_site_fract_y
_atom_site_fract_z
_atom_site_U_iso_or_equiv
_atom_site_adp_type
_atom_site_occupancy
_atom_site_symmetry_multiplicity
_atom_site_calc_flag
_atom_site_refinement_flags
Pd1 Pd 0.398214(7) -0.089303(16) 0.192398(5) 0.01506(5) Uani 1 1 d .
N1 N 0.36269(8) -0.0817(2) 0.13324(7) 0.0192(4) Uani 1 1 d D
H01A H 0.3691(11) -0.016(2) 0.1215(9) 0.027(8) Uiso 1 1 d D
H01B H 0.3746(11) -0.136(2) 0.1176(9) 0.030(8) Uiso 1 1 d D
N2 N 0.44311(8) -0.11640(18) 0.28223(7) 0.0199(4) Uani 1 1 d .
N3 N 0.44186(7) 0.13843(18) 0.16229(6) 0.0158(4) Uani 1 1 d .
Br1 Br 0.373453(10) -0.30731(2) 0.198803(8) 0.02399(7) Uani 1 1 d .
C1 C 0.32407(8) 0.2234(2) 0.15658(7) 0.0150(5) Uani 1 1 d .
C2 C 0.29845(8) 0.1316(2) 0.13670(8) 0.0163(5) Uani 1 1 d .
C3 C 0.28121(9) 0.1494(2) 0.09476(8) 0.0175(5) Uani 1 1 d .
H3 H 0.2638 0.0871 0.0810 0.021 Uiso 1 1 calc R
C4 C 0.28919(9) 0.2552(2) 0.07344(8) 0.0178(5) Uani 1 1 d .
C5 C 0.31422(9) 0.3483(2) 0.09398(8) 0.0171(5) Uani 1 1 d .
C6 C 0.33099(9) 0.3324(2) 0.13494(7) 0.0156(5) Uani 1 1 d .
H6 H 0.3475 0.3959 0.1489 0.019 Uiso 1 1 calc R
C7 C 0.34131(8) 0.2213(2) 0.20179(7) 0.0145(5) Uani 1 1 d .
C8 C 0.38085(8) 0.1613(2) 0.21565(7) 0.0141(4) Uani 1 1 d .
C9 C 0.41239(9) 0.0875(2) 0.18695(7) 0.0150(4) Uani 1 1 d .
C10 C 0.30882(9) -0.0929(2) 0.13546(8) 0.0207(5) Uani 1 1 d .
H10A H 0.3000 -0.1670 0.1508 0.025 Uiso 1 1 calc R
H10B H 0.2952 -0.0978 0.1063 0.025 Uiso 1 1 calc R
C11 C 0.28687(9) 0.0143(2) 0.15851(8) 0.0199(5) Uani 1 1 d .
H11A H 0.2509 0.0045 0.1601 0.024 Uiso 1 1 calc R
H11B H 0.2996 0.0166 0.1880 0.024 Uiso 1 1 calc R
O1 O 0.27419(7) 0.27971(16) 0.03265(5) 0.0230(4) Uani 1 1 d .
C12 C 0.24979(11) 0.1861(3) 0.01025(8) 0.0286(6) Uani 1 1 d .
H12A H 0.2712 0.1162 0.0087 0.043 Uiso 1 1 calc R
H12B H 0.2418 0.2130 -0.0186 0.043 Uiso 1 1 calc R
H12C H 0.2196 0.1650 0.0253 0.043 Uiso 1 1 calc R
C13 C 0.34731(10) 0.5447(2) 0.09058(9) 0.0253(6) Uani 1 1 d .
H13A H 0.3306 0.5699 0.1167 0.038 Uiso 1 1 calc R
H13B H 0.3499 0.6125 0.0710 0.038 Uiso 1 1 calc R
H13C H 0.3802 0.5157 0.0976 0.038 Uiso 1 1 calc R
O2 O 0.31999(6) 0.45115(15) 0.07072(5) 0.0200(4) Uani 1 1 d .
C21 C 0.31216(9) 0.3019(2) 0.22979(7) 0.0172(5) Uani 1 1 d .
C22 C 0.26179(9) 0.2877(3) 0.23297(8) 0.0233(6) Uani 1 1 d .
H22 H 0.2461 0.2245 0.2181 0.028 Uiso 1 1 calc R
C23 C 0.23419(11) 0.3646(3) 0.25759(9) 0.0346(7) Uani 1 1 d .
H23 H 0.1998 0.3536 0.2599 0.041 Uiso 1 1 calc R
C24 C 0.25666(12) 0.4576(3) 0.27889(9) 0.0407(8) Uani 1 1 d .
H24 H 0.2377 0.5099 0.2961 0.049 Uiso 1 1 calc R
C25 C 0.30633(12) 0.4746(3) 0.27521(10) 0.0362(7) Uani 1 1 d .
H25 H 0.3216 0.5396 0.2894 0.043 Uiso 1 1 calc R
C26 C 0.33422(10) 0.3966(2) 0.25079(8) 0.0246(6) Uani 1 1 d .
H26 H 0.3686 0.4082 0.2485 0.030 Uiso 1 1 calc R
C31 C 0.39671(9) 0.1634(2) 0.26119(7) 0.0159(5) Uani 1 1 d .
C32 C 0.36482(10) 0.1311(2) 0.29365(8) 0.0242(6) Uani 1 1 d .
H32 H 0.3324 0.1070 0.2869 0.029 Uiso 1 1 calc R
C33 C 0.37984(11) 0.1336(3) 0.33571(9) 0.0314(7) Uani 1 1 d .
H33 H 0.3578 0.1104 0.3576 0.038 Uiso 1 1 calc R
C34 C 0.42655(12) 0.1696(3) 0.34599(8) 0.0314(7) Uani 1 1 d .
H34 H 0.4365 0.1725 0.3750 0.038 Uiso 1 1 calc R
C35 C 0.45876(11) 0.2013(2) 0.31430(9) 0.0267(6) Uani 1 1 d .
H35 H 0.4910 0.2261 0.3214 0.032 Uiso 1 1 calc R
C36 C 0.44414(10) 0.1971(2) 0.27182(8) 0.0201(5) Uani 1 1 d .
H36 H 0.4667 0.2174 0.2500 0.024 Uiso 1 1 calc R
C41 C 0.42860(9) -0.1002(2) 0.24823(8) 0.0183(5) Uani 1 1 d .
C42 C 0.45275(9) -0.1338(2) 0.32583(8) 0.0193(5) Uani 1 1 d .
C43 C 0.41530(10) -0.1842(2) 0.35007(9) 0.0258(6) Uani 1 1 d .
C44 C 0.42386(11) -0.1967(3) 0.39349(9) 0.0296(6) Uani 1 1 d .
H44 H 0.3994 -0.2311 0.4111 0.036 Uiso 1 1 calc R
C45 C 0.46747(11) -0.1597(3) 0.41123(9) 0.0305(6) Uani 1 1 d .
H45 H 0.4725 -0.1677 0.4410 0.037 Uiso 1 1 calc R
C46 C 0.50382(11) -0.1113(2) 0.38608(9) 0.0272(6) Uani 1 1 d .
H46 H 0.5336 -0.0861 0.3989 0.033 Uiso 1 1 calc R
C47 C 0.49765(10) -0.0986(2) 0.34228(8) 0.0210(5) Uani 1 1 d .
C48 C 0.53794(10) -0.0518(3) 0.31473(9) 0.0267(6) Uani 1 1 d .
H48A H 0.5588 -0.1180 0.3055 0.040 Uiso 1 1 calc R
H48B H 0.5576 0.0056 0.3309 0.040 Uiso 1 1 calc R
H48C H 0.5239 -0.0122 0.2898 0.040 Uiso 1 1 calc R
C49 C 0.36774(11) -0.2203(3) 0.33029(10) 0.0419(8) Uani 1 1 d .
H49A H 0.3487 -0.1489 0.3234 0.063 Uiso 1 1 calc R
H49B H 0.3493 -0.2699 0.3503 0.063 Uiso 1 1 calc R
H49C H 0.3741 -0.2657 0.3042 0.063 Uiso 1 1 calc R
C51 C 0.47394(9) 0.0794(2) 0.13336(8) 0.0179(5) Uani 1 1 d .
C52 C 0.51782(9) 0.0284(2) 0.14745(8) 0.0216(5) Uani 1 1 d .
C53 C 0.54936(11) -0.0202(2) 0.11703(10) 0.0297(6) Uani 1 1 d .
H53 H 0.5789 -0.0569 0.1260 0.036 Uiso 1 1 calc R
C54 C 0.53843(11) -0.0160(3) 0.07421(10) 0.0332(7) Uani 1 1 d .
H54 H 0.5600 -0.0511 0.0540 0.040 Uiso 1 1 calc R
C55 C 0.49598(11) 0.0394(2) 0.06076(9) 0.0282(6) Uani 1 1 d .
H55 H 0.4890 0.0439 0.0312 0.034 Uiso 1 1 calc R
C56 C 0.46344(10) 0.0885(2) 0.08983(8) 0.0222(5) Uani 1 1 d .
C57 C 0.41944(10) 0.1564(3) 0.07385(8) 0.0253(6) Uani 1 1 d .
H57A H 0.4224 0.1685 0.0430 0.038 Uiso 1 1 calc R
H57B H 0.4177 0.2339 0.0882 0.038 Uiso 1 1 calc R
H57C H 0.3896 0.1108 0.0799 0.038 Uiso 1 1 calc R
C58 C 0.53215(10) 0.0294(3) 0.19371(9) 0.0269(6) Uani 1 1 d .
H58A H 0.5318 0.1115 0.2044 0.040 Uiso 1 1 calc R
H58B H 0.5651 -0.0039 0.1968 0.040 Uiso 1 1 calc R
H58C H 0.5089 -0.0189 0.2101 0.040 Uiso 1 1 calc R
C81 C 0.46034(11) 0.7227(3) 0.09366(10) 0.0343(7) Uani 1 1 d D
H81A H 0.4706 0.8005 0.1048 0.051 Uiso 1 1 calc R
H81B H 0.4880 0.6671 0.0947 0.051 Uiso 1 1 calc R
H81C H 0.4334 0.6917 0.1110 0.051 Uiso 1 1 calc R
C82 C 0.44359(11) 0.7364(3) 0.04849(9) 0.0312(6) Uani 1 1 d D
H82A H 0.4697 0.7738 0.0312 0.037 Uiso 1 1 calc R
H82B H 0.4361 0.6572 0.0362 0.037 Uiso 1 1 calc R
O81 O 0.40074(7) 0.80955(17) 0.04799(6) 0.0284(4) Uani 1 1 d D
C83 C 0.38332(12) 0.8282(3) 0.00624(10) 0.0357(7) Uani 1 1 d D
H83A H 0.3716 0.7518 -0.0059 0.043 Uiso 1 1 calc R
H83B H 0.4101 0.8586 -0.0120 0.043 Uiso 1 1 calc R
C84 C 0.34205(13) 0.9169(3) 0.00733(12) 0.0460(8) Uani 1 1 d D
H84A H 0.3151 0.8850 0.0245 0.069 Uiso 1 1 calc R
H84B H 0.3305 0.9318 -0.0217 0.069 Uiso 1 1 calc R
H84C H 0.3537 0.9917 0.0199 0.069 Uiso 1 1 calc R
C99 C 0.12968(12) 0.6202(3) 0.48253(10) 0.0379(7) Uani 1 1 d D
H99 H 0.1467 0.6288 0.5106 0.045 Uiso 1 1 calc R
Cl1 Cl 0.06781(4) 0.58491(10) 0.49209(4) 0.0624(3) Uani 1 1 d D
Cl2 Cl 0.15838(4) 0.50595(9) 0.45367(3) 0.0597(3) Uani 1 1 d D
Cl3 Cl 0.13406(4) 0.75558(8) 0.45510(3) 0.0504(2) Uani 1 1 d D

loop_
_atom_site_aniso_label
_atom_site_aniso_U_11
_atom_site_aniso_U_22
_atom_site_aniso_U_33
_atom_site_aniso_U_23
_atom_site_aniso_U_13
_atom_site_aniso_U_12
Pd1 0.01849(9) 0.01157(9) 0.01512(9) 0.00001(7) 0.00134(7) -0.00020(7)
N1 0.0239(11) 0.0148(11) 0.0190(10) -0.0021(9) 0.0005(9) -0.0003(9)
N2 0.0228(11) 0.0145(10) 0.0225(11) 0.0017(8) -0.0008(9) 0.0005(8)
N3 0.0164(10) 0.0143(10) 0.0166(9) -0.0021(8) 0.0010(8) 0.0009(8)
Br1 0.03464(15) 0.01249(12) 0.02484(13) 0.00040(10) 0.00243(11) -0.00166(10)
C1 0.0129(11) 0.0160(11) 0.0161(11) -0.0004(9) 0.0022(9) 0.0023(9)
C2 0.0129(11) 0.0154(11) 0.0206(12) 0.0008(9) 0.0025(9) 0.0002(9)
C3 0.0143(11) 0.0184(12) 0.0197(12) -0.0048(10) -0.0015(9) -0.0005(9)
C4 0.0146(11) 0.0225(13) 0.0164(11) -0.0016(10) -0.0002(9) 0.0022(10)
C5 0.0161(12) 0.0168(12) 0.0185(11) 0.0021(9) 0.0010(9) 0.0029(9)
C6 0.0157(11) 0.0135(11) 0.0175(11) -0.0021(9) 0.0002(9) 0.0006(9)
C7 0.0141(11) 0.0138(11) 0.0155(11) -0.0008(9) 0.0013(9) -0.0023(9)
C8 0.0162(11) 0.0133(11) 0.0128(10) -0.0005(9) 0.0021(9) -0.0038(9)
C9 0.0170(11) 0.0154(11) 0.0126(10) 0.0007(9) -0.0028(8) -0.0025(9)
C10 0.0229(13) 0.0147(12) 0.0246(12) -0.0017(10) -0.0021(10) -0.0047(10)
C11 0.0198(12) 0.0178(12) 0.0221(12) 0.0005(10) -0.0013(10) -0.0034(10)
O1 0.0251(9) 0.0255(10) 0.0182(9) -0.0003(7) -0.0063(7) -0.0011(8)
C12 0.0329(15) 0.0315(16) 0.0215(13) -0.0045(11) -0.0093(11) -0.0027(13)
C13 0.0278(14) 0.0193(13) 0.0289(14) 0.0081(11) -0.0056(11) -0.0073(11)
O2 0.0239(9) 0.0175(9) 0.0186(8) 0.0031(7) -0.0022(7) 0.0001(7)
C21 0.0201(12) 0.0166(12) 0.0150(11) 0.0034(9) 0.0025(9) 0.0048(10)
C22 0.0208(13) 0.0333(15) 0.0159(11) 0.0031(11) -0.0001(10) 0.0044(11)
C23 0.0246(14) 0.060(2) 0.0191(13) -0.0009(13) -0.0001(11) 0.0172(14)
C24 0.0406(18) 0.054(2) 0.0270(15) -0.0125(14) 0.0004(13) 0.0319(16)
C25 0.0471(19) 0.0281(16) 0.0335(16) -0.0112(13) -0.0012(14) 0.0105(14)
C26 0.0274(14) 0.0199(13) 0.0266(13) -0.0049(11) 0.0046(11) 0.0020(11)
C31 0.0205(12) 0.0116(11) 0.0156(11) -0.0011(9) -0.0008(9) 0.0016(9)
C32 0.0258(14) 0.0268(14) 0.0199(12) 0.0014(11) 0.0018(10) 0.0003(11)
C33 0.0381(17) 0.0370(17) 0.0191(13) 0.0039(12) 0.0066(12) 0.0055(13)
C34 0.0480(18) 0.0307(15) 0.0155(12) -0.0051(11) -0.0071(12) 0.0094(14)
C35 0.0326(15) 0.0235(14) 0.0241(13) -0.0034(11) -0.0092(11) 0.0016(11)
C36 0.0231(13) 0.0170(12) 0.0201(12) 0.0000(10) -0.0008(10) 0.0002(10)
C41 0.0191(12) 0.0132(11) 0.0226(12) 0.0009(10) 0.0022(10) -0.0009(9)
C42 0.0267(13) 0.0138(11) 0.0175(12) 0.0013(9) -0.0020(10) 0.0029(10)
C43 0.0268(14) 0.0253(14) 0.0253(13) 0.0017(11) 0.0001(11) 0.0017(11)
C44 0.0358(16) 0.0302(15) 0.0229(13) 0.0055(11) 0.0071(12) 0.0034(13)
C45 0.0468(18) 0.0262(14) 0.0184(13) -0.0010(11) -0.0027(12) 0.0076(13)
C46 0.0353(16) 0.0206(13) 0.0257(13) -0.0034(11) -0.0083(12) 0.0041(11)
C47 0.0274(13) 0.0111(11) 0.0244(12) -0.0019(10) -0.0018(10) 0.0028(10)
C48 0.0270(14) 0.0234(14) 0.0297(14) 0.0012(11) -0.0027(11) -0.0009(11)
C49 0.0311(16) 0.058(2) 0.0361(17) 0.0137(16) -0.0008(13) -0.0153(15)
C51 0.0215(12) 0.0112(11) 0.0210(12) -0.0008(9) 0.0083(10) -0.0033(9)
C52 0.0203(13) 0.0156(12) 0.0291(13) 0.0035(10) 0.0074(10) -0.0007(10)
C53 0.0279(15) 0.0199(13) 0.0414(17) 0.0058(12) 0.0127(13) 0.0061(11)
C54 0.0416(18) 0.0215(14) 0.0365(16) -0.0004(12) 0.0233(14) 0.0051(12)
C55 0.0397(16) 0.0227(14) 0.0222(13) -0.0039(11) 0.0141(12) -0.0032(12)
C56 0.0277(13) 0.0164(12) 0.0224(12) -0.0012(10) 0.0056(10) -0.0040(10)
C57 0.0269(14) 0.0295(14) 0.0194(12) 0.0014(11) 0.0033(11) -0.0050(12)
C58 0.0221(13) 0.0258(14) 0.0329(15) 0.0074(12) 0.0000(11) 0.0041(11)
C81 0.0351(16) 0.0312(16) 0.0366(16) 0.0009(13) -0.0016(13) -0.0039(13)
C82 0.0301(15) 0.0305(15) 0.0331(15) -0.0056(13) 0.0064(12) 0.0007(12)
O81 0.0314(11) 0.0275(10) 0.0263(10) -0.0032(8) 0.0039(8) -0.0014(8)
C83 0.0367(17) 0.0408(18) 0.0296(15) 0.0038(13) 0.0035(13) -0.0071(14)
C84 0.049(2) 0.0343(18) 0.055(2) 0.0069(16) -0.0080(17) -0.0017(16)
C99 0.054(2) 0.0275(15) 0.0318(15) -0.0009(13) -0.0165(15) 0.0024(14)
Cl1 0.0593(6) 0.0546(6) 0.0733(7) -0.0108(5) -0.0036(5) -0.0142(5)
Cl2 0.0772(7) 0.0406(5) 0.0613(6) -0.0077(4) -0.0142(5) 0.0199(5)
Cl3 0.0698(6) 0.0340(4) 0.0473(5) 0.0093(4) -0.0103(4) 0.0076(4)

loop_
_atom_type_symbol
_atom_type_description
_atom_type_scat_dispersion_real
_atom_type_scat_dispersion_imag
_atom_type_scat_source
C C 0.0033 0.0016 'International Tables Vol C Tables 4.2.6.8 and 6.1.1.4'
H H 0.0000 0.0000 'International Tables Vol C Tables 4.2.6.8 and 6.1.1.4'
N N 0.0061 0.0033 'International Tables Vol C Tables 4.2.6.8 and 6.1.1.4'
O O 0.0106 0.0060 'International Tables Vol C Tables 4.2.6.8 and 6.1.1.4'
Br Br -0.2901 2.4595 'International Tables Vol C Tables 4.2.6.8 and 6.1.1.4'
Pd Pd -0.9988 1.0072 'International Tables Vol C Tables 4.2.6.8 and 6.1.1.4'
Cl Cl 0.1484 0.1585 'International Tables Vol C Tables 4.2.6.8 and 6.1.1.4'

loop_
_geom_angle_atom_site_label_1
_geom_angle_atom_site_label_2
_geom_angle_atom_site_label_3
_geom_angle
C41 Pd1 C9 93.22(9)
C41 Pd1 N1 177.41(9)
C9 Pd1 N1 88.50(9)
C41 Pd1 Br1 88.94(7)
C9 Pd1 Br1 175.59(7)
N1 Pd1 Br1 89.20(6)
C10 N1 Pd1 114.53(16)
C41 N2 C42 170.6(3)
C9 N3 C51 125.2(2)
C2 C1 C6 119.4(2)
C2 C1 C7 124.9(2)
C6 C1 C7 115.4(2)
C1 C2 C3 118.8(2)
C1 C2 C11 122.9(2)
C3 C2 C11 118.3(2)
C4 C3 C2 121.4(2)
O1 C4 C3 125.3(2)
O1 C4 C5 115.1(2)
C3 C4 C5 119.5(2)
O2 C5 C6 124.5(2)
O2 C5 C4 115.8(2)
C6 C5 C4 119.7(2)
C5 C6 C1 121.2(2)
C8 C7 C21 122.7(2)
C8 C7 C1 124.6(2)
C21 C7 C1 112.47(19)
C7 C8 C31 122.3(2)
C7 C8 C9 123.0(2)
C31 C8 C9 114.7(2)
N3 C9 C8 119.3(2)
N3 C9 Pd1 128.32(18)
C8 C9 Pd1 112.37(16)
N1 C10 C11 110.3(2)
C2 C11 C10 112.8(2)
C4 O1 C12 116.8(2)
C5 O2 C13 116.33(19)
C26 C21 C22 118.9(2)
C26 C21 C7 120.8(2)
C22 C21 C7 120.1(2)
C23 C22 C21 120.6(3)
C22 C23 C24 120.0(3)
C25 C24 C23 120.1(3)
C24 C25 C26 120.0(3)
C21 C26 C25 120.4(3)
C32 C31 C36 118.6(2)
C32 C31 C8 121.1(2)
C36 C31 C8 120.3(2)
C33 C32 C31 120.6(3)
C34 C33 C32 120.3(3)
C35 C34 C33 119.9(3)
C34 C35 C36 120.1(3)
C31 C36 C35 120.4(2)
N2 C41 Pd1 172.7(2)
C47 C42 C43 124.0(2)
C47 C42 N2 119.2(2)
C43 C42 N2 116.7(2)
C44 C43 C42 116.9(3)
C44 C43 C49 121.8(3)
C42 C43 C49 121.3(2)
C45 C44 C43 120.8(3)
C44 C45 C46 120.6(3)
C45 C46 C47 121.2(3)
C42 C47 C46 116.5(2)
C42 C47 C48 122.3(2)
C46 C47 C48 121.2(2)
C52 C51 C56 120.9(2)
C52 C51 N3 121.0(2)
C56 C51 N3 117.5(2)
C53 C52 C51 118.1(2)
C53 C52 C58 120.2(2)
C51 C52 C58 121.7(2)
C54 C53 C52 121.4(3)
C53 C54 C55 119.7(3)
C54 C55 C56 121.0(3)
C55 C56 C51 118.8(3)
C55 C56 C57 119.4(2)
C51 C56 C57 121.7(2)
O81 C82 C81 108.6(2)
C83 O81 C82 111.8(2)
O81 C83 C84 109.3(3)
Cl3 C99 Cl2 110.40(18)
Cl3 C99 Cl1 110.15(18)
Cl2 C99 Cl1 110.65(17)

loop_
_geom_bond_atom_site_label_1
_geom_bond_atom_site_label_2
_geom_bond_distance
Pd1 C41 1.943(3)
Pd1 C9 2.027(2)
Pd1 N1 2.097(2)
Pd1 Br1 2.5440(4)
N1 C10 1.478(3)
N2 C41 1.153(3)
N2 C42 1.407(3)
N3 C9 1.255(3)
N3 C51 1.425(3)
C1 C2 1.392(3)
C1 C6 1.411(3)
C1 C7 1.496(3)
C2 C3 1.413(3)
C2 C11 1.517(3)
C3 C4 1.380(4)
C4 O1 1.373(3)
C4 C5 1.405(3)
C5 O2 1.374(3)
C5 C6 1.377(3)
C7 C8 1.344(3)
C7 C21 1.491(3)
C8 C31 1.494(3)
C8 C9 1.496(3)
C10 C11 1.525(3)
O1 C12 1.428(3)
C13 O2 1.430(3)
C21 C26 1.388(4)
C21 C22 1.388(4)
C22 C23 1.382(4)
C23 C24 1.382(5)
C24 C25 1.374(5)
C25 C26 1.390(4)
C31 C32 1.389(3)
C31 C36 1.390(3)
C32 C33 1.383(4)
C33 C34 1.376(4)
C34 C35 1.375(4)
C35 C36 1.393(3)
C42 C47 1.388(4)
C42 C43 1.395(4)
C43 C44 1.390(4)
C43 C49 1.495(4)
C44 C45 1.378(4)
C45 C46 1.380(4)
C46 C47 1.393(4)
C47 C48 1.495(4)
C51 C52 1.399(4)
C51 C56 1.400(4)
C52 C53 1.397(4)
C52 C58 1.504(4)
C53 C54 1.378(4)
C54 C55 1.381(4)
C55 C56 1.388(4)
C56 C57 1.508(4)
C81 C82 1.498(4)
C82 O81 1.429(3)
O81 C83 1.410(3)
C83 C84 1.503(5)
C99 Cl3 1.749(3)
C99 Cl2 1.754(3)
C99 Cl1 1.761(4)

loop_
_geom_hbond_atom_site_label_D
_geom_hbond_atom_site_label_H
_geom_hbond_atom_site_label_A
_geom_hbond_distance_DH
_geom_hbond_distance_HA
_geom_hbond_distance_DA
_geom_hbond_angle_DHA
_geom_hbond_site_symmetry_A
N1 H01B O81 0.85(2) 2.38(3) 3.120(3) 146(3) 1_545
C99 H99 O2 1.00 2.28 3.193(3) 151.2 2_565

loop_
_platon_squeeze_void_nr
_platon_squeeze_void_average_x
_platon_squeeze_void_average_y
_platon_squeeze_void_average_z
_platon_squeeze_void_volume
_platon_squeeze_void_count_electrons
_platon_squeeze_void_content
1 0.250 0.021 0.386 221 44 ' '
2 0.250 0.477 0.886 221 44 ' '
3 0.750 0.014 0.114 221 45 ' '
4 0.750 0.476 0.614 221 45 ' '
